data_7224154
loop_
_publ_author_name
'Liu, Yu-Ling'
'Wang, Yu-Feng'
'Zhang, Wen'

_publ_section_title
;
 Switchable dielectric constant in an inclusion compound bis(thiourea)
 imidazolium chloride
;
_journal_issue 11
_journal_name_full CrystEngComm
_journal_page_first 1958
_journal_paper_doi 10.1039/C5CE02364E
_journal_volume 18
_journal_year 2016
_chemical_formula_moiety 'C3 H5 N2, 2(C H4 N2 S), Cl'
_chemical_formula_sum 'C5 H13 Cl N6 S2'
_chemical_formula_weight 256.78
_space_group_crystal_system orthorhombic
_space_group_IT_number 20
_space_group_name_Hall 'C 2c 2'
_space_group_name_H-M_alt 'C 2 2 21'
_symmetry_space_group_name_Hall 'C 2c 2'
_symmetry_space_group_name_H-M 'C 2 2 21'
_atom_sites_solution_hydrogens difmap
_audit_creation_method SHELXL-2014/7
_audit_update_record
;
2016-01-30 deposited with the CCDC.
2016-02-05 downloaded from the CCDC.
;
_cell_angle_alpha 90
_cell_angle_beta 90
_cell_angle_gamma 90
_cell_formula_units_Z 4
_cell_length_a 14.700(13)
_cell_length_b 9.771(8)
_cell_length_c 8.414(7)
_cell_measurement_reflns_used 3009
_cell_measurement_temperature 143(2)
_cell_measurement_theta_max 27.5049
_cell_measurement_theta_min 3.1935
_cell_volume 1208.5(18)
_computing_structure_refinement 'SHELXL-2014/7 (Sheldrick, 2014)'
_diffrn_ambient_temperature 143(2)
_diffrn_detector_area_resol_mean 28.5714
_diffrn_measured_fraction_theta_full 0.986
_diffrn_measured_fraction_theta_max 0.989
_diffrn_measurement_device_type 'Saturn724+ (4x4 bin mode)'
_diffrn_measurement_method CCD_Profile_fitting
_diffrn_radiation_type MoK\a
_diffrn_radiation_wavelength 0.71073
_diffrn_reflns_av_R_equivalents 0.0304
_diffrn_reflns_av_unetI/netI 0.0233
_diffrn_reflns_Laue_measured_fraction_full 0.986
_diffrn_reflns_Laue_measured_fraction_max 0.989
_diffrn_reflns_limit_h_max 19
_diffrn_reflns_limit_h_min -19
_diffrn_reflns_limit_k_max 12
_diffrn_reflns_limit_k_min -12
_diffrn_reflns_limit_l_max 10
_diffrn_reflns_limit_l_min -10
_diffrn_reflns_number 6406
_diffrn_reflns_point_group_measured_fraction_full 0.990
_diffrn_reflns_point_group_measured_fraction_max 0.992
_diffrn_reflns_theta_full 25.242
_diffrn_reflns_theta_max 27.440
_diffrn_reflns_theta_min 3.483
_exptl_absorpt_coefficient_mu 0.637
_exptl_absorpt_correction_T_max 1.0000
_exptl_absorpt_correction_T_min 0.8856
_exptl_absorpt_correction_type multi-scan
_exptl_absorpt_process_details
;   Higashi, T.(1995). Program for Absorption Correction.
    Rigaku Corporation, Tokyo, Japan. 
;
_exptl_crystal_colour colorless
_exptl_crystal_density_diffrn 1.411
_exptl_crystal_description needlelike
_exptl_crystal_F_000 536.0
_exptl_crystal_size_max 0.2000
_exptl_crystal_size_mid 0.2000
_exptl_crystal_size_min 0.2000
_refine_diff_density_max 1.111
_refine_diff_density_min -0.911
_refine_diff_density_rms 0.065
_refine_ls_abs_structure_details
;
 Flack x determined using 516 quotients [(I+)-(I-)]/[(I+)+(I-)]
 (Parsons, Flack and Wagner, Acta Cryst. B69 (2013) 249-259).
;
_refine_ls_abs_structure_Flack 0.34(6)
_refine_ls_extinction_method none
_refine_ls_goodness_of_fit_ref 1.086
_refine_ls_hydrogen_treatment constr
_refine_ls_matrix_type full
_refine_ls_number_parameters 87
_refine_ls_number_reflns 1377
_refine_ls_number_restraints 7
_refine_ls_restrained_S_all 1.084
_refine_ls_R_factor_all 0.0386
_refine_ls_R_factor_gt 0.0374
_refine_ls_shift/su_max 0.000
_refine_ls_shift/su_mean 0.000
_refine_ls_structure_factor_coef Fsqd
_refine_ls_weighting_details 'w=1/[\s^2^(Fo^2^)+(0.0366P)^2^+2.3246P] where P=(Fo^2^+2Fc^2^)/3'
_refine_ls_weighting_scheme calc
_refine_ls_wR_factor_gt 0.0885
_refine_ls_wR_factor_ref 0.0893
_reflns_Friedel_coverage 0.726
_reflns_Friedel_fraction_full 0.996
_reflns_Friedel_fraction_max 0.997
_reflns_number_gt 1329
_reflns_number_total 1377
_reflns_threshold_expression 'I > 2\s(I)'
_cod_data_source_file c5ce02364e2.cif
_cod_data_source_block 143K
_cod_depositor_comments
;
The following automatic conversions were performed:

'_exptl_absorpt_correction_type' value 'Multi-scan' changed to
'multi-scan' according to
/usr/data/users/saulius/crontab/automatic-downloads/rss-feeds/RSC/lib/dictionaries/cif_core.dic
dictionary named 'cif_core.dic' version 2.4.2 from 2011-04-26.

Automatic conversion script
Id: cif_fix_values 4268 2015-11-12 08:31:59Z antanas 

 Adding full bibliography for 7224152--7224154.cif.
;
_cod_database_code 7224154
_shelx_shelxl_version_number 2014/7
_shelx_space_group_comment
;
The symmetry employed for this shelxl refinement is uniquely defined
by the following loop, which should always be used as a source of
symmetry information in preference to the above space-group names.
They are only intended as comments.
;

loop_
_space_group_symop_operation_xyz
'x, y, z'
'-x, -y, z+1/2'
'-x, y, -z+1/2'
'x, -y, -z'
'x+1/2, y+1/2, z'
'-x+1/2, -y+1/2, z+1/2'
'-x+1/2, y+1/2, -z+1/2'
'x+1/2, -y+1/2, -z'

loop_
_atom_site_label
_atom_site_type_symbol
_atom_site_fract_x
_atom_site_fract_y
_atom_site_fract_z
_atom_site_U_iso_or_equiv
_atom_site_adp_type
_atom_site_occupancy
_atom_site_site_symmetry_order
_atom_site_calc_flag
_atom_site_refinement_flags_posn
_atom_site_refinement_flags_adp
_atom_site_refinement_flags_occupancy
C1 C 0.68259(17) 0.6765(3) 0.7546(6) 0.0197(5) Uani 1 1 d . . .
C2 C 0.9025(9) 0.4506(15) 1.0047(16) 0.039(3) Uani 0.5 1 d D . P
H2C H 0.8413 0.4172 1.0133 0.047 Uiso 0.5 1 d R U P
C3 C 1.0563(11) 0.4628(15) 1.0252(19) 0.050(4) Uani 0.5 1 d D . P
H3A H 1.1179 0.4396 1.0523 0.060 Uiso 0.5 1 d R U P
C4 C 1.0234(8) 0.5761(17) 0.9545(18) 0.038(4) Uani 0.5 1 d D . P
H4A H 1.0607 0.6501 0.9170 0.046 Uiso 0.5 1 d R U P
Cl1 Cl 1.0000 0.90122(8) 0.7500 0.0231(2) Uani 1 2 d S T P
N1 N 0.6432(2) 0.6388(5) 0.8893(4) 0.0264(10) Uani 1 1 d . . .
H1A H 0.5961 0.5865 0.8872 0.032 Uiso 1 1 d R U .
H1B H 0.6646 0.6666 0.9787 0.032 Uiso 1 1 d R U .
N2 N 0.6471(2) 0.6310(5) 0.6198(4) 0.0226(9) Uani 1 1 d . . .
H2A H 0.6000 0.5788 0.6217 0.027 Uiso 1 1 d R U .
H2B H 0.6711 0.6537 0.5305 0.027 Uiso 1 1 d R U .
N3 N 0.9798(9) 0.3890(13) 1.0505(15) 0.040(3) Uani 0.5 1 d D . P
H3B H 0.9799 0.3049 1.0943 0.048 Uiso 0.5 1 d R U P
N4 N 0.9323(9) 0.5728(14) 0.9432(13) 0.039(3) Uani 0.5 1 d D . P
H4B H 0.8963 0.6382 0.9017 0.047 Uiso 0.5 1 d R U P
S1 S 0.77588(5) 0.78149(9) 0.75351(14) 0.0317(3) Uani 1 1 d . . .

loop_
_atom_site_aniso_label
_atom_site_aniso_U_11
_atom_site_aniso_U_22
_atom_site_aniso_U_33
_atom_site_aniso_U_23
_atom_site_aniso_U_13
_atom_site_aniso_U_12
C1 0.0227(12) 0.0209(12) 0.0156(12) 0.000(2) 0.000(2) -0.0063(10)
C2 0.040(7) 0.037(6) 0.039(7) -0.004(7) 0.002(5) -0.003(5)
C3 0.043(8) 0.044(12) 0.063(12) 0.007(7) -0.003(8) -0.017(6)
C4 0.020(7) 0.050(12) 0.045(6) 0.004(8) -0.006(7) -0.004(5)
Cl1 0.0153(4) 0.0155(4) 0.0384(5) 0.000 -0.0007(7) 0.000
N1 0.033(2) 0.032(3) 0.0140(16) -0.0002(17) 0.0029(14) -0.0227(18)
N2 0.0245(19) 0.029(2) 0.0144(15) 0.0005(16) 0.0019(13) -0.0082(16)
N3 0.056(9) 0.024(5) 0.040(5) 0.000(4) -0.008(6) 0.007(5)
N4 0.060(11) 0.031(7) 0.028(6) -0.003(5) 0.000(6) 0.015(7)
S1 0.0369(4) 0.0441(5) 0.0141(3) 0.0007(7) -0.0006(7) -0.0273(3)

loop_
_atom_type_symbol
_atom_type_description
_atom_type_scat_dispersion_real
_atom_type_scat_dispersion_imag
_atom_type_scat_source
C C 0.0033 0.0016 'International Tables Vol C Tables 4.2.6.8 and 6.1.1.4'
H H 0.0000 0.0000 'International Tables Vol C Tables 4.2.6.8 and 6.1.1.4'
N N 0.0061 0.0033 'International Tables Vol C Tables 4.2.6.8 and 6.1.1.4'
S S 0.1246 0.1234 'International Tables Vol C Tables 4.2.6.8 and 6.1.1.4'
Cl Cl 0.1484 0.1585 'International Tables Vol C Tables 4.2.6.8 and 6.1.1.4'

loop_
_geom_angle_atom_site_label_1
_geom_angle_atom_site_label_2
_geom_angle_atom_site_label_3
_geom_angle
_geom_angle_site_symmetry_1
_geom_angle_site_symmetry_3
N1 C1 N2 117.8(2) . .
N1 C1 S1 121.4(3) . .
N2 C1 S1 120.8(3) . .
N4 C2 C2 114(3) 4_567 4_567
N4 C2 N3 24.9(18) 4_567 .
C2 C2 N3 118.1(11) 4_567 .
N4 C2 N4 110(3) 4_567 .
C2 C2 N4 26.2(8) 4_567 .
N3 C2 N4 103.2(14) . .
N4 C2 C4 35.1(18) 4_567 4_567
C2 C2 C4 99.1(8) 4_567 4_567
N3 C2 C4 19.9(8) . 4_567
N4 C2 C4 83.4(11) . 4_567
C4 C3 C3 130(3) 4_567 4_567
C4 C3 C4 110(3) 4_567 .
C3 C3 C4 21.1(8) 4_567 .
C4 C3 N3 8.4(19) 4_567 .
C3 C3 N3 122.6(11) 4_567 .
C4 C3 N3 102.1(16) . .
C4 C3 N4 28(2) 4_567 4_567
C3 C3 N4 103.4(6) 4_567 4_567
C4 C3 N4 82.3(12) . 4_567
N3 C3 N4 21.6(7) . 4_567
C4 C3 N3 95(3) 4_567 4_567
C3 C3 N3 35.9(5) 4_567 4_567
C4 C3 N3 14.9(6) . 4_567
N3 C3 N3 88.1(13) . 4_567
N4 C3 N3 67.7(8) 4_567 4_567
C3 C4 N3 164(4) 4_567 4_567
C3 C4 N4 139(3) 4_567 .
N3 C4 N4 29.4(13) 4_567 .
C3 C4 C3 28(2) 4_567 .
N3 C4 C3 137(2) 4_567 .
N4 C4 C3 111.7(15) . .
C3 C4 C4 49(3) 4_567 4_567
N3 C4 C4 116.3(15) 4_567 4_567
N4 C4 C4 90.6(9) . 4_567
C3 C4 C4 21.1(8) . 4_567
C3 C4 C2 127(3) 4_567 4_567
N3 C4 C2 38.9(14) 4_567 4_567
N4 C4 C2 16.4(7) . 4_567
C3 C4 C2 98.5(12) . 4_567
C4 C4 C2 77.7(7) 4_567 4_567
C4 N3 N4 124(2) 4_567 4_567
C4 N3 C2 121(2) 4_567 .
N4 N3 C2 20.5(13) 4_567 .
C4 N3 C3 7.3(17) 4_567 .
N4 N3 C3 119.4(19) 4_567 .
C2 N3 C3 114.8(16) . .
C4 N3 C3 28.4(15) 4_567 4_567
N4 N3 C3 100.4(15) 4_567 4_567
C2 N3 C3 93.5(11) . 4_567
C3 N3 C3 21.4(9) . 4_567
C2 N4 N3 135(3) 4_567 4_567
C2 N4 C4 128(2) 4_567 .
N3 N4 C4 26.7(13) 4_567 .
C2 N4 C2 40(2) 4_567 .
N3 N4 C2 131.7(18) 4_567 .
C4 N4 C2 108.2(13) . .
C2 N4 N4 49(2) 4_567 4_567
N3 N4 N4 110.7(14) 4_567 4_567
C4 N4 N4 88.9(9) . 4_567
C2 N4 N4 21.3(7) . 4_567
C2 N4 C3 119(2) 4_567 4_567
N3 N4 C3 39.0(13) 4_567 4_567
C4 N4 C3 12.8(10) . 4_567
C2 N4 C3 95.5(11) . 4_567
N4 N4 C3 76.5(6) 4_567 4_567

loop_
_geom_bond_atom_site_label_1
_geom_bond_atom_site_label_2
_geom_bond_distance
_geom_bond_site_symmetry_2
C1 N1 1.325(5) .
C1 N2 1.325(6) .
C1 S1 1.713(3) .
C2 N4 0.661(13) 4_567
C2 C2 0.97(3) 4_567
C2 N3 1.343(15) .
C2 N4 1.372(15) .
C2 C4 1.829(18) 4_567
C3 C4 0.638(13) 4_567
C3 C3 0.84(3) 4_567
C3 C4 1.347(17) .
C3 N3 1.354(15) .
C3 N4 1.875(16) 4_567
C3 N3 1.942(18) 4_567
C4 C3 0.638(13) 4_567
C4 N3 0.728(13) 4_567
C4 N4 1.344(15) .
C4 C4 1.67(3) 4_567
C4 C2 1.829(18) 4_567
N3 C4 0.728(13) 4_567
N3 N4 0.794(14) 4_567
N3 C3 1.942(18) 4_567
N4 C2 0.661(13) 4_567
N4 N3 0.794(14) 4_567
N4 N4 1.71(3) 4_567
N4 C3 1.875(16) 4_567

loop_
_geom_hbond_atom_site_label_D
_geom_hbond_atom_site_label_H
_geom_hbond_atom_site_label_A
_geom_hbond_distance_DH
_geom_hbond_distance_HA
_geom_hbond_distance_DA
_geom_hbond_angle_DHA
_geom_hbond_site_symmetry_A
N1 H1A Cl1 0.86 2.57 3.345(4) 150.4 5_445
N1 H1B S1 0.86 2.52 3.379(4) 172.9 6_665
N2 H2A Cl1 0.86 2.52 3.304(4) 152.5 5_445
N2 H2B S1 0.86 2.54 3.393(4) 173.5 6_664
N3 H3B Cl1 0.90 2.42 3.308(13) 168.8 2_765
N4 H4B S1 0.90 2.58 3.463(12) 167.5 .

loop_
_geom_torsion_atom_site_label_1
_geom_torsion_atom_site_label_2
_geom_torsion_atom_site_label_3
_geom_torsion_atom_site_label_4
_geom_torsion
_geom_torsion_site_symmetry_1
_geom_torsion_site_symmetry_4
C4 C3 C4 C3 -171(7) 4_567 4_567
N3 C3 C4 C3 -168(6) . 4_567
N4 C3 C4 C3 -176(6) 4_567 4_567
N3 C3 C4 C3 171(6) 4_567 4_567
C4 C3 C4 N3 17(3) 4_567 4_567
C3 C3 C4 N3 -171(6) 4_567 4_567
N3 C3 C4 N3 21(4) . 4_567
N4 C3 C4 N3 12(3) 4_567 4_567
C4 C3 C4 N4 -2(2) 4_567 .
C3 C3 C4 N4 170(5) 4_567 .
N3 C3 C4 N4 2.1(18) . .
N4 C3 C4 N4 -6.7(14) 4_567 .
N3 C3 C4 N4 -19(3) 4_567 .
C3 C3 C4 C4 171(7) 4_567 4_567
N3 C3 C4 C4 4(2) . 4_567
N4 C3 C4 C4 -5(2) 4_567 4_567
N3 C3 C4 C4 -17(3) 4_567 4_567
C4 C3 C4 C2 9(2) 4_567 4_567
C3 C3 C4 C2 -180(5) 4_567 4_567
N3 C3 C4 C2 12.3(15) . 4_567
N4 C3 C4 C2 3.5(8) 4_567 4_567
N3 C3 C4 C2 -9(3) 4_567 4_567
N4 C2 N3 C4 -104(4) 4_567 4_567
C2 C2 N3 C4 -18(3) 4_567 4_567
N4 C2 N3 C4 5(3) . 4_567
C2 C2 N3 N4 86(5) 4_567 4_567
N4 C2 N3 N4 109(4) . 4_567
C4 C2 N3 N4 104(4) 4_567 4_567
N4 C2 N3 C3 -108(4) 4_567 .
C2 C2 N3 C3 -22(3) 4_567 .
N4 C2 N3 C3 0.9(16) . .
C4 C2 N3 C3 -3.9(19) 4_567 .
N4 C2 N3 C3 -111(4) 4_567 4_567
C2 C2 N3 C3 -25(2) 4_567 4_567
N4 C2 N3 C3 -1.7(11) . 4_567
C4 C2 N3 C3 -7(2) 4_567 4_567
C3 C3 N3 C4 -160(15) 4_567 4_567
C4 C3 N3 C4 -154(13) . 4_567
N4 C3 N3 C4 -130(14) 4_567 4_567
N3 C3 N3 C4 -149(14) 4_567 4_567
C4 C3 N3 N4 130(14) 4_567 4_567
C3 C3 N3 N4 -30(4) 4_567 4_567
C4 C3 N3 N4 -24(2) . 4_567
N3 C3 N3 N4 -19.0(17) 4_567 4_567
C4 C3 N3 C2 153(14) 4_567 .
C3 C3 N3 C2 -7(4) 4_567 .
C4 C3 N3 C2 -1.8(18) . .
N4 C3 N3 C2 22.5(16) 4_567 .
N3 C3 N3 C2 3.5(11) 4_567 .
C4 C3 N3 C3 160(15) 4_567 4_567
C4 C3 N3 C3 5(2) . 4_567
N4 C3 N3 C3 30(4) 4_567 4_567
N3 C3 N3 C3 11(3) 4_567 4_567
C3 C4 N4 C2 46(6) 4_567 4_567
N3 C4 N4 C2 -115(4) 4_567 4_567
C3 C4 N4 C2 38(4) . 4_567
C4 C4 N4 C2 38(4) 4_567 4_567
C3 C4 N4 N3 160(6) 4_567 4_567
C3 C4 N4 N3 153(3) . 4_567
C4 C4 N4 N3 152(4) 4_567 4_567
C2 C4 N4 N3 115(4) 4_567 4_567
C3 C4 N4 C2 6(4) 4_567 .
N3 C4 N4 C2 -155(3) 4_567 .
C3 C4 N4 C2 -1.7(16) . .
C4 C4 N4 C2 -2.3(15) 4_567 .
C2 C4 N4 C2 -40(3) 4_567 .
C3 C4 N4 N4 15(4) 4_567 4_567
N3 C4 N4 N4 -146(3) 4_567 4_567
C3 C4 N4 N4 7.3(15) . 4_567
C4 C4 N4 N4 6.7(13) 4_567 4_567
C2 C4 N4 N4 -31(3) 4_567 4_567
N3 C4 N4 C3 -160(6) 4_567 4_567
C3 C4 N4 C3 -7(4) . 4_567
C4 C4 N4 C3 -8(3) 4_567 4_567
C2 C4 N4 C3 -46(6) 4_567 4_567
N4 C2 N4 C2 -103(5) 4_567 4_567
N3 C2 N4 C2 -128(3) . 4_567
C4 C2 N4 C2 -127(3) 4_567 4_567
N4 C2 N4 N3 11(3) 4_567 4_567
C2 C2 N4 N3 114(4) 4_567 4_567
N3 C2 N4 N3 -14(2) . 4_567
C4 C2 N4 N3 -12.8(19) 4_567 4_567
N4 C2 N4 C4 26(2) 4_567 .
C2 C2 N4 C4 129(3) 4_567 .
N3 C2 N4 C4 0.5(13) . .
C4 C2 N4 C4 2.1(14) 4_567 .
C2 C2 N4 N4 103(5) 4_567 4_567
N3 C2 N4 N4 -25(2) . 4_567
C4 C2 N4 N4 -23(2) 4_567 4_567
N4 C2 N4 C3 27(2) 4_567 4_567
C2 C2 N4 C3 130(3) 4_567 4_567
N3 C2 N4 C3 1.8(11) . 4_567
C4 C2 N4 C3 3.4(8) 4_567 4_567
